data_2225573
loop_
_publ_author_name
'Akhtar, Taslim'
'Masih, Khawar'
'Tahir, M. Nawaz'
'Tariq, Muhammad Ilyas'
'Iqbal, Shahid'

_publ_section_title
;
 Bis(2-carboxyanilinium) sulfate monohydrate
;
_journal_coeditor_code HB5357
_journal_issue 4
_journal_name_full 'Acta Crystallographica Section E'
_journal_page_first o819
_journal_paper_doi 10.1107/S1600536810008913
_journal_volume 66
_journal_year 2010
_chemical_formula_iupac '2C7 H8 N O2 +, S O4 2-, H2 O'
_chemical_formula_moiety '2(C7 H8 N O2 +), O4 S 2-, H2 O'
_chemical_formula_sum 'C14 H18 N2 O9 S'
_chemical_formula_weight 390.36
_chemical_name_systematic
;
Bis(2-carboxyanilinium) sulfate monohydrate
;
_space_group_IT_number 14
_symmetry_cell_setting monoclinic
_symmetry_space_group_name_Hall '-P 2yn'
_symmetry_space_group_name_H-M 'P 1 21/n 1'
_atom_sites_solution_hydrogens geom
_atom_sites_solution_primary direct
_atom_sites_solution_secondary difmap
_audit_creation_method SHELXL-97
_cell_angle_alpha 90
_cell_angle_beta 109.737(5)
_cell_angle_gamma 90
_cell_formula_units_Z 4
_cell_length_a 11.260(5)
_cell_length_b 10.542(4)
_cell_length_c 15.358(5)
_cell_measurement_reflns_used 3752
_cell_measurement_temperature 296(2)
_cell_measurement_theta_max 27.09
_cell_measurement_theta_min 1.96
_cell_volume 1715.9(11)
_computing_cell_refinement 'SAINT (Bruker, 2007)'
_computing_data_collection 'APEX2 (Bruker, 2007)'
_computing_data_reduction 'SAINT (Bruker, 2007)'
_computing_molecular_graphics 'ORTEP-3 for Windows (Farrugia, 1997) and PLATON (Spek, 2009)'
_computing_publication_material
;
WinGX (Farrugia, 1999) and PLATON (Spek, 2009)
;
_computing_structure_refinement 'SHELXL97 (Sheldrick, 2008)'
_computing_structure_solution 'SHELXS97 (Sheldrick, 2008)'
_diffrn_ambient_temperature 296(2)
_diffrn_detector_area_resol_mean 7.50
_diffrn_measured_fraction_theta_full 0.993
_diffrn_measured_fraction_theta_max 0.993
_diffrn_measurement_device_type 'Bruker Kappa APEXII CCD'
_diffrn_measurement_method \w
_diffrn_radiation_monochromator graphite
_diffrn_radiation_source 'fine-focus sealed tube'
_diffrn_radiation_type MoK\a
_diffrn_radiation_wavelength 0.71073
_diffrn_reflns_av_R_equivalents 0.0360
_diffrn_reflns_av_sigmaI/netI 0.0459
_diffrn_reflns_limit_h_max 14
_diffrn_reflns_limit_h_min -14
_diffrn_reflns_limit_k_max 13
_diffrn_reflns_limit_k_min -12
_diffrn_reflns_limit_l_max 18
_diffrn_reflns_limit_l_min -19
_diffrn_reflns_number 12530
_diffrn_reflns_theta_full 27.09
_diffrn_reflns_theta_max 27.09
_diffrn_reflns_theta_min 1.96
_diffrn_standards_number 0
_exptl_absorpt_coefficient_mu 0.241
_exptl_absorpt_correction_T_max 0.955
_exptl_absorpt_correction_T_min 0.934
_exptl_absorpt_correction_type multi-scan
_exptl_absorpt_process_details '(SADABS; Bruker, 2005)'
_exptl_crystal_colour Colorless
_exptl_crystal_density_diffrn 1.511
_exptl_crystal_density_method 'not measured'
_exptl_crystal_description prisms
_exptl_crystal_F_000 816
_exptl_crystal_size_max 0.28
_exptl_crystal_size_mid 0.25
_exptl_crystal_size_min 0.20
_refine_diff_density_max 0.223
_refine_diff_density_min -0.403
_refine_ls_goodness_of_fit_ref 1.016
_refine_ls_hydrogen_treatment mixed
_refine_ls_matrix_type full
_refine_ls_number_parameters 282
_refine_ls_number_reflns 3748
_refine_ls_number_restraints 0
_refine_ls_restrained_S_all 1.016
_refine_ls_R_factor_all 0.0793
_refine_ls_R_factor_gt 0.0461
_refine_ls_shift/su_max 0.000
_refine_ls_shift/su_mean 0.000
_refine_ls_structure_factor_coef Fsqd
_refine_ls_weighting_details 'calc w=1/[\s^2^(Fo^2^)+(0.0551P)^2^+0.3168P] where P=(Fo^2^+2Fc^2^)/3'
_refine_ls_weighting_scheme calc
_refine_ls_wR_factor_gt 0.1025
_refine_ls_wR_factor_ref 0.1184
_reflns_number_gt 2528
_reflns_number_total 3748
_reflns_threshold_expression I>2\s(I)
_cod_data_source_file hb5357.cif
_cod_data_source_block I
_cod_original_cell_volume 1715.9(12)
_cod_original_sg_symbol_H-M 'P 21/n'
_cod_database_code 2225573
_cod_database_fobs_code 2225573

loop_
_symmetry_equiv_pos_site_id
_symmetry_equiv_pos_as_xyz
1 x,y,z
2 1/2-x,1/2+y,1/2-z
3 -x,-y,-z
4 1/2+x,1/2-y,1/2+z

loop_
_atom_site_aniso_label
_atom_site_aniso_U_11
_atom_site_aniso_U_22
_atom_site_aniso_U_33
_atom_site_aniso_U_12
_atom_site_aniso_U_13
_atom_site_aniso_U_23
O1 0.0400(8) 0.0520(11) 0.0720(12) -0.0148(8) 0.0259(8) -0.0236(9)
O2 0.0370(9) 0.0661(12) 0.0872(13) -0.0092(8) 0.0294(9) -0.0292(10)
N1 0.0334(9) 0.0396(11) 0.0503(11) -0.0066(8) 0.0153(8) 0.0028(9)
C1 0.0296(10) 0.0350(12) 0.0325(10) -0.0007(9) 0.0097(8) 0.0052(9)
C2 0.0318(10) 0.0353(12) 0.0369(11) 0.0001(9) 0.0117(9) 0.0064(10)
C3 0.0463(12) 0.0388(13) 0.0513(14) -0.0073(11) 0.0147(11) -0.0023(11)
C4 0.0571(15) 0.0498(15) 0.0506(14) 0.0039(12) 0.0209(12) -0.0097(12)
C5 0.0390(12) 0.0606(16) 0.0478(13) 0.0031(12) 0.0200(10) -0.0015(12)
C6 0.0316(10) 0.0486(14) 0.0401(11) -0.0039(10) 0.0111(9) -0.0012(11)
C7 0.0306(10) 0.0365(12) 0.0403(11) -0.0015(9) 0.0125(9) 0.0048(10)
O3 0.0507(9) 0.0519(10) 0.0768(13) -0.0231(8) 0.0328(9) -0.0311(9)
O4 0.0425(9) 0.0538(10) 0.0792(12) -0.0122(8) 0.0314(9) -0.0287(9)
N2 0.0299(9) 0.0365(10) 0.0410(10) -0.0058(8) 0.0095(8) -0.0005(8)
C8 0.0290(9) 0.0297(11) 0.0302(10) -0.0005(9) 0.0059(8) 0.0015(9)
C9 0.0304(10) 0.0279(11) 0.0315(10) 0.0023(9) 0.0070(8) 0.0038(9)
C10 0.0428(12) 0.0328(12) 0.0439(12) -0.0038(10) 0.0091(10) -0.0067(10)
C11 0.0585(15) 0.0395(13) 0.0495(14) 0.0089(12) 0.0196(12) -0.0070(11)
C12 0.0386(12) 0.0509(14) 0.0453(12) 0.0107(11) 0.0169(10) 0.0033(12)
C13 0.0302(10) 0.0409(12) 0.0389(11) -0.0025(9) 0.0082(9) 0.0007(10)
C14 0.0322(10) 0.0341(12) 0.0425(12) -0.0052(9) 0.0111(9) -0.0047(10)
S1 0.0493(3) 0.0288(3) 0.0455(3) -0.0044(3) 0.0192(3) -0.0041(3)
O5A 0.045(3) 0.033(2) 0.096(3) 0.004(2) 0.013(2) 0.020(2)
O6A 0.0306(19) 0.080(5) 0.061(2) -0.002(2) 0.0141(16) 0.007(2)
O7A 0.075(5) 0.039(3) 0.058(4) -0.011(5) 0.041(5) -0.014(3)
O8A 0.065(4) 0.026(4) 0.048(2) -0.013(3) -0.001(3) -0.006(2)
O5B 0.046(4) 0.084(5) 0.093(4) 0.018(4) 0.009(3) 0.019(3)
O6B 0.045(3) 0.046(4) 0.064(3) -0.015(3) 0.025(2) 0.005(2)
O7B 0.061(5) 0.043(3) 0.047(3) -0.006(5) 0.025(5) -0.009(2)
O8B 0.099(8) 0.028(3) 0.057(6) -0.003(5) 0.045(6) -0.004(3)
O9 0.0570(11) 0.0506(11) 0.0635(12) -0.0020(8) 0.0343(9) -0.0038(9)

loop_
_atom_site_type_symbol
_atom_site_label
_atom_site_fract_x
_atom_site_fract_y
_atom_site_fract_z
_atom_site_U_iso_or_equiv
_atom_site_thermal_displace_type
_atom_site_calc_flag
_atom_site_refinement_flags
_atom_site_occupancy
O O1 0.45161(14) 0.45846(15) 0.61664(12) 0.0529(6) Uani . . 1.000
O O2 0.24999(14) 0.41658(17) 0.58921(13) 0.0613(7) Uani . . 1.000
N N1 0.15921(15) 0.19068(17) 0.51077(12) 0.0408(6) Uani . . 1.000
C C1 0.36494(17) 0.28683(19) 0.51932(13) 0.0326(6) Uani . . 1.000
C C2 0.27346(18) 0.19261(19) 0.48532(14) 0.0346(6) Uani . . 1.000
C C3 0.2899(2) 0.0970(2) 0.43001(16) 0.0459(8) Uani . . 1.000
C C4 0.3988(2) 0.0928(2) 0.40722(16) 0.0518(8) Uani . . 1.000
C C5 0.4909(2) 0.1840(2) 0.44025(15) 0.0478(8) Uani . . 1.000
C C6 0.47351(18) 0.2800(2) 0.49500(14) 0.0404(7) Uani . . 1.000
C C7 0.34884(18) 0.3926(2) 0.57799(14) 0.0357(6) Uani . . 1.000
O O3 0.20126(14) 0.69772(16) 0.43653(12) 0.0569(6) Uani . . 1.000
O O4 0.01902(14) 0.62640(15) 0.44221(12) 0.0557(6) Uani . . 1.000
N N2 -0.09794(14) 0.43896(16) 0.32614(12) 0.0364(6) Uani . . 1.000
C C8 0.12219(17) 0.51165(19) 0.35454(13) 0.0307(6) Uani . . 1.000
C C9 0.02378(18) 0.42708(18) 0.31295(13) 0.0308(6) Uani . . 1.000
C C10 0.0387(2) 0.3301(2) 0.25830(15) 0.0412(7) Uani . . 1.000
C C11 0.1524(2) 0.3134(2) 0.24375(16) 0.0488(8) Uani . . 1.000
C C12 0.2513(2) 0.3945(2) 0.28460(15) 0.0442(7) Uani . . 1.000
C C13 0.23563(18) 0.4927(2) 0.33872(14) 0.0376(6) Uani . . 1.000
C C14 0.10804(19) 0.6174(2) 0.41481(14) 0.0367(7) Uani . . 1.000
S S1 0.82551(5) 0.10652(5) 0.37522(4) 0.0404(2) Uani . . 1.000
O O5A 0.7633(7) 0.2145(4) 0.3274(4) 0.0608(16) Uani . . 0.541(13)
O O6A 0.9595(4) 0.1055(9) 0.3666(3) 0.0576(19) Uani . . 0.541(13)
O O7A 0.8109(9) 0.1137(12) 0.4669(9) 0.053(2) Uani . . 0.541(13)
O O8A 0.7732(9) -0.0123(10) 0.3402(8) 0.051(2) Uani . . 0.541(13)
O O5B 0.6994(8) 0.1600(10) 0.3072(4) 0.078(3) Uani . . 0.459(13)
O O6B 0.9227(7) 0.1737(8) 0.3650(3) 0.0500(19) Uani . . 0.459(13)
O O7B 0.8590(9) 0.1102(15) 0.4772(10) 0.049(2) Uani . . 0.459(13)
O O8B 0.8163(12) -0.0309(13) 0.3482(10) 0.057(3) Uani . . 0.459(13)
O O9 0.55554(17) 0.37630(18) 0.26338(13) 0.0535(7) Uani . . 1.000
H H1 0.43834 0.51227 0.65081 0.0793 Uiso . . 1.000
H H1A 0.09356 0.16783 0.46196 0.0612 Uiso . . 1.000
H H1B 0.14569 0.26764 0.52934 0.0612 Uiso . . 1.000
H H1C 0.16899 0.13539 0.55646 0.0612 Uiso . . 1.000
H H3 0.22814 0.03516 0.40785 0.0551 Uiso . . 1.000
H H4 0.40991 0.02812 0.36949 0.0622 Uiso . . 1.000
H H5 0.56438 0.18049 0.42545 0.0573 Uiso . . 1.000
H H6 0.53543 0.34189 0.51640 0.0484 Uiso . . 1.000
H H2A -0.15481 0.46829 0.27447 0.0546 Uiso . . 1.000
H H2B -0.09109 0.49252 0.37237 0.0546 Uiso . . 1.000
H H2C -0.12228 0.36332 0.33962 0.0546 Uiso . . 1.000
H H3A 0.18855 0.75376 0.46936 0.0854 Uiso . . 1.000
H H10 -0.02800 0.27507 0.23078 0.0495 Uiso . . 1.000
H H11 0.16195 0.24753 0.20641 0.0586 Uiso . . 1.000
H H12 0.32830 0.38297 0.27570 0.0531 Uiso . . 1.000
H H13 0.30250 0.54790 0.36542 0.0451 Uiso . . 1.000
H H9A 0.576(3) 0.407(3) 0.2229(19) 0.0642 Uiso . . 1.000
H H9B 0.607(2) 0.313(3) 0.2786(18) 0.0642 Uiso . . 1.000

loop_
_atom_type_symbol
_atom_type_description
_atom_type_scat_dispersion_real
_atom_type_scat_dispersion_imag
_atom_type_scat_source
C C 0.0033 0.0016 'International Tables Vol C Tables 4.2.6.8 and 6.1.1.4'
H H 0.0000 0.0000 'International Tables Vol C Tables 4.2.6.8 and 6.1.1.4'
N N 0.0061 0.0033 'International Tables Vol C Tables 4.2.6.8 and 6.1.1.4'
O O 0.0106 0.0060 'International Tables Vol C Tables 4.2.6.8 and 6.1.1.4'
S S 0.1246 0.1234 'International Tables Vol C Tables 4.2.6.8 and 6.1.1.4'

loop_
_geom_angle_atom_site_label_1
_geom_angle_atom_site_label_2
_geom_angle_atom_site_label_3
_geom_angle_site_symmetry_1
_geom_angle_site_symmetry_2
_geom_angle_site_symmetry_3
_geom_angle
_geom_angle_publ_flag
O5B S1 O7B . . . 123.3(6) no
O5B S1 O8B . . . 101.6(7) no
O6B S1 O7B . . . 100.4(5) no
O6B S1 O8B . . . 117.1(6) no
O7B S1 O8B . . . 106.7(8) no
O5A S1 O8A . . . 116.7(5) no
O6A S1 O7A . . . 120.3(5) no
O6A S1 O8A . . . 104.7(6) no
O7A S1 O8A . . . 104.1(7) no
O5B S1 O6B . . . 108.8(5) no
O5A S1 O6A . . . 106.7(4) no
O5A S1 O7A . . . 105.1(6) no
C7 O1 H1 . . . 109.00 no
C14 O3 H3A . . . 109.00 no
H9A O9 H9B . . . 100(3) no
C2 N1 H1B . . . 109.00 no
H1B N1 H1C . . . 109.00 no
H1A N1 H1B . . . 109.00 no
C2 N1 H1A . . . 109.00 no
H1A N1 H1C . . . 109.00 no
C2 N1 H1C . . . 109.00 no
C9 N2 H2C . . . 109.00 no
C9 N2 H2B . . . 109.00 no
C9 N2 H2A . . . 109.00 no
H2A N2 H2C . . . 109.00 no
H2A N2 H2B . . . 109.00 no
H2B N2 H2C . . . 109.00 no
C2 C1 C7 . . . 122.35(18) no
C2 C1 C6 . . . 117.69(18) no
C6 C1 C7 . . . 119.96(18) no
N1 C2 C3 . . . 118.01(19) no
N1 C2 C1 . . . 120.82(18) no
C1 C2 C3 . . . 121.1(2) no
C2 C3 C4 . . . 119.8(2) no
C3 C4 C5 . . . 120.3(2) no
C4 C5 C6 . . . 119.7(2) no
C1 C6 C5 . . . 121.4(2) no
O1 C7 C1 . . . 113.84(18) no
O1 C7 O2 . . . 122.7(2) no
O2 C7 C1 . . . 123.5(2) no
C4 C3 H3 . . . 120.00 no
C2 C3 H3 . . . 120.00 no
C3 C4 H4 . . . 120.00 no
C5 C4 H4 . . . 120.00 no
C4 C5 H5 . . . 120.00 no
C6 C5 H5 . . . 120.00 no
C5 C6 H6 . . . 119.00 no
C1 C6 H6 . . . 119.00 no
C9 C8 C13 . . . 117.46(18) no
C9 C8 C14 . . . 121.75(18) no
C13 C8 C14 . . . 120.79(18) no
N2 C9 C10 . . . 117.75(18) no
N2 C9 C8 . . . 121.31(17) no
C8 C9 C10 . . . 121.0(2) no
C9 C10 C11 . . . 120.4(2) no
C10 C11 C12 . . . 119.9(2) no
C11 C12 C13 . . . 119.6(2) no
C8 C13 C12 . . . 121.7(2) no
O4 C14 C8 . . . 123.2(2) no
O3 C14 C8 . . . 113.54(19) no
O3 C14 O4 . . . 123.3(2) no
C11 C10 H10 . . . 120.00 no
C9 C10 H10 . . . 120.00 no
C10 C11 H11 . . . 120.00 no
C12 C11 H11 . . . 120.00 no
C13 C12 H12 . . . 120.00 no
C11 C12 H12 . . . 120.00 no
C12 C13 H13 . . . 119.00 no
C8 C13 H13 . . . 119.00 no

loop_
_geom_bond_atom_site_label_1
_geom_bond_atom_site_label_2
_geom_bond_site_symmetry_1
_geom_bond_site_symmetry_2
_geom_bond_distance
_geom_bond_publ_flag
S1 O7A . . 1.474(13) no
S1 O8A . . 1.411(11) no
S1 O5B . . 1.557(8) no
S1 O6B . . 1.356(8) no
S1 O7B . . 1.483(14) no
S1 O5A . . 1.407(5) no
S1 O6A . . 1.559(5) no
S1 O8B . . 1.501(14) no
O1 C7 . . 1.308(3) no
O2 C7 . . 1.209(3) no
O1 H1 . . 0.8200 no
O3 C14 . . 1.301(3) no
O4 C14 . . 1.215(3) no
O3 H3A . . 0.8200 no
O9 H9A . . 0.80(3) no
O9 H9B . . 0.86(3) no
N1 C2 . . 1.466(3) no
N1 H1A . . 0.8900 no
N1 H1C . . 0.8900 no
N1 H1B . . 0.8900 no
N2 C9 . . 1.457(3) no
N2 H2A . . 0.8900 no
N2 H2C . . 0.8900 no
N2 H2B . . 0.8900 no
C1 C2 . . 1.399(3) no
C1 C7 . . 1.483(3) no
C1 C6 . . 1.396(3) no
C2 C3 . . 1.370(3) no
C3 C4 . . 1.385(3) no
C4 C5 . . 1.379(3) no
C5 C6 . . 1.371(3) no
C3 H3 . . 0.9300 no
C4 H4 . . 0.9300 no
C5 H5 . . 0.9300 no
C6 H6 . . 0.9300 no
C8 C13 . . 1.393(3) no
C8 C14 . . 1.492(3) no
C8 C9 . . 1.397(3) no
C9 C10 . . 1.369(3) no
C10 C11 . . 1.383(3) no
C11 C12 . . 1.376(3) no
C12 C13 . . 1.376(3) no
C10 H10 . . 0.9300 no
C11 H11 . . 0.9300 no
C12 H12 . . 0.9300 no
C13 H13 . . 0.9300 no

loop_
_geom_hbond_atom_site_label_D
_geom_hbond_atom_site_label_H
_geom_hbond_atom_site_label_A
_geom_hbond_site_symmetry_A
_geom_hbond_distance_DH
_geom_hbond_distance_HA
_geom_hbond_distance_DA
_geom_hbond_angle_DHA
_geom_hbond_publ_flag
N1 H1A O6A 1_455 0.89 1.83 2.721(6) 174 yes
N1 H1B O2 . 0.89 1.99 2.708(3) 137 yes
N1 H1B O4 3_566 0.89 2.33 3.041(3) 137 yes
N1 H1C O8A 3_656 0.89 1.98 2.860(11) 168 yes
N2 H2A O8A 2_555 0.89 1.83 2.698(12) 166 yes
N2 H2B O4 . 0.89 1.94 2.689(3) 140 yes
N2 H2B O2 3_566 0.89 2.28 2.906(3) 128 yes
N2 H2C O5A 1_455 0.89 2.00 2.839(6) 157 yes
O1 H1 O9 3_666 0.82 1.75 2.557(3) 168 yes
O3 H3A O7A 3_666 0.82 1.70 2.512(13) 167 yes
O9 H9A O6A 2_655 0.80(3) 2.46(3) 3.102(8) 138(3) yes
O9 H9A O8A 2_655 0.80(3) 2.38(4) 3.115(11) 153(3) yes
O9 H9B O5A . 0.86(3) 1.96(3) 2.792(7) 161(3) yes
C4 H4 Cg2 2_545 0.93 2.75 3.600(3) 153 yes

loop_
_geom_torsion_atom_site_label_1
_geom_torsion_atom_site_label_2
_geom_torsion_atom_site_label_3
_geom_torsion_atom_site_label_4
_geom_torsion_site_symmetry_1
_geom_torsion_site_symmetry_2
_geom_torsion_site_symmetry_3
_geom_torsion_site_symmetry_4
_geom_torsion
_geom_torsion_publ_flag
C6 C1 C2 N1 . . . . 177.63(18) no
C6 C1 C2 C3 . . . . 0.0(3) no
C7 C1 C2 N1 . . . . -3.4(3) no
C7 C1 C2 C3 . . . . 179.0(2) no
C2 C1 C6 C5 . . . . -0.5(3) no
C7 C1 C6 C5 . . . . -179.48(19) no
C2 C1 C7 O1 . . . . 168.59(19) no
C2 C1 C7 O2 . . . . -11.6(3) no
C6 C1 C7 O1 . . . . -12.4(3) no
C6 C1 C7 O2 . . . . 167.4(2) no
N1 C2 C3 C4 . . . . -177.61(19) no
C1 C2 C3 C4 . . . . 0.1(3) no
C2 C3 C4 C5 . . . . 0.3(3) no
C3 C4 C5 C6 . . . . -0.8(3) no
C4 C5 C6 C1 . . . . 0.9(3) no
C13 C8 C9 N2 . . . . 179.56(18) no
C13 C8 C9 C10 . . . . -0.5(3) no
C14 C8 C9 N2 . . . . 0.4(3) no
C14 C8 C9 C10 . . . . -179.60(19) no
C9 C8 C13 C12 . . . . -0.2(3) no
C14 C8 C13 C12 . . . . 178.92(19) no
C9 C8 C14 O3 . . . . -170.35(18) no
C9 C8 C14 O4 . . . . 10.8(3) no
C13 C8 C14 O3 . . . . 10.5(3) no
C13 C8 C14 O4 . . . . -168.3(2) no
N2 C9 C10 C11 . . . . -179.52(19) no
C8 C9 C10 C11 . . . . 0.5(3) no
C9 C10 C11 C12 . . . . 0.2(3) no
C10 C11 C12 C13 . . . . -0.8(3) no
C11 C12 C13 C8 . . . . 0.9(3) no
